data_7719540
loop_
_publ_author_name
'Rodr&#xed;guez-Rey, Jos&#xe9; Luis'
'V&#xe1;zquez-Carballo, Irene'
'Sousa-Pedrares, Antonio'

_publ_section_title
;
 Unconventional coordination modes of carboranyl
 phosphine-iminophosphorane ligands.
;
_journal_issue 43
_journal_name_full 'Dalton transactions (Cambridge, England : 2003)'
_journal_page_first 16219
_journal_page_last 16240
_journal_paper_doi 10.1039/d5dt02122g
_journal_volume 54
_journal_year 2025
_chemical_formula_sum 'C39 H34 Cl5 N P2 Pd'
_chemical_formula_weight 862.26
_space_group_crystal_system triclinic
_space_group_IT_number 2
_space_group_name_Hall '-P 1'
_space_group_name_H-M_alt 'P -1'
_atom_sites_solution_hydrogens geom
_atom_sites_solution_primary direct
_audit_creation_method SHELXL-2019/3
_audit_update_record
;
2025-05-16 deposited with the CCDC.	2025-09-29 downloaded from the CCDC.
;
_cell_angle_alpha 89.184(6)
_cell_angle_beta 77.619(5)
_cell_angle_gamma 62.086(6)
_cell_formula_units_Z 4
_cell_length_a 14.3610(19)
_cell_length_b 14.980(2)
_cell_length_c 21.960(3)
_cell_measurement_reflns_used 885
_cell_measurement_temperature 100(2)
_cell_measurement_theta_max 25.82
_cell_measurement_theta_min 2.725
_cell_volume 4057.1(10)
_computing_cell_refinement 'BRUKER APEX2'
_computing_data_collection 'BRUKER APEX2'
_computing_data_reduction 'Bruker SAINT'
_computing_molecular_graphics 'Ortep for Windows (Farrugia, 2012)'
_computing_structure_refinement 'SHELXL-2019/2 (Sheldrick, 2019)'
_computing_structure_solution 'SHELXT-2018/2 (Sheldrick, 2015)'
_diffrn_ambient_temperature 100(2)
_diffrn_measured_fraction_theta_full 0.995
_diffrn_measured_fraction_theta_max 0.995
_diffrn_measurement_device_type 'Bruker Kappa APEXII CCD'
_diffrn_measurement_method 'omega and phi scans'
_diffrn_radiation_type MoK\a
_diffrn_radiation_wavelength 0.71073
_diffrn_reflns_av_R_equivalents 0.0519
_diffrn_reflns_av_unetI/netI 0.0410
_diffrn_reflns_Laue_measured_fraction_full 0.995
_diffrn_reflns_Laue_measured_fraction_max 0.995
_diffrn_reflns_limit_h_max 17
_diffrn_reflns_limit_h_min -17
_diffrn_reflns_limit_k_max 18
_diffrn_reflns_limit_k_min -18
_diffrn_reflns_limit_l_max 27
_diffrn_reflns_limit_l_min -27
_diffrn_reflns_number 124620
_diffrn_reflns_point_group_measured_fraction_full 0.995
_diffrn_reflns_point_group_measured_fraction_max 0.995
_diffrn_reflns_theta_full 25.242
_diffrn_reflns_theta_max 26.022
_diffrn_reflns_theta_min 1.546
_exptl_absorpt_coefficient_mu 0.893
_exptl_absorpt_correction_T_max 0.6556
_exptl_absorpt_correction_T_min 0.5246
_exptl_absorpt_correction_type multi-scan
_exptl_absorpt_process_details
;
 Sheldrick, G.M. SADABS: Program for absorption correction
 using area detector data. University of G\"ottingen, Germany, 1996.
;
_exptl_crystal_colour Orange
_exptl_crystal_density_diffrn 1.412
_exptl_crystal_description Needle
_exptl_crystal_F_000 1744
_exptl_crystal_size_max 0.790
_exptl_crystal_size_mid 0.110
_exptl_crystal_size_min 0.060
_refine_diff_density_max 2.100
_refine_diff_density_min -1.950
_refine_diff_density_rms 0.098
_refine_ls_extinction_method none
_refine_ls_goodness_of_fit_ref 1.022
_refine_ls_hydrogen_treatment constr
_refine_ls_matrix_type full
_refine_ls_number_parameters 865
_refine_ls_number_reflns 15906
_refine_ls_number_restraints 0
_refine_ls_restrained_S_all 1.022
_refine_ls_R_factor_all 0.0618
_refine_ls_R_factor_gt 0.0425
_refine_ls_shift/su_max 0.002
_refine_ls_shift/su_mean 0.000
_refine_ls_structure_factor_coef Fsqd
_refine_ls_weighting_details 'w=1/[\s^2^(Fo^2^)+(0.0394P)^2^+11.8162P] where P=(Fo^2^+2Fc^2^)/3'
_refine_ls_weighting_scheme calc
_refine_ls_wR_factor_gt 0.0942
_refine_ls_wR_factor_ref 0.1027
_reflns_Friedel_coverage 0.000
_reflns_number_gt 12500
_reflns_number_total 15906
_reflns_threshold_expression 'I > 2\s(I)'
_cod_data_source_file d5dt02122g2.cif
_cod_data_source_block Pd6
_cod_depositor_comments 'Adding full bibliography for 7719538--7719544.cif.'
_cod_original_cell_volume 4057.1(9)
_cod_database_code 7719540
_shelx_shelxl_version_number 2019/3
_shelx_space_group_comment
;
The symmetry employed for this shelxl refinement is uniquely defined
by the following loop, which should always be used as a source of
symmetry information in preference to the above space-group names.
They are only intended as comments.
;
_shelx_estimated_absorpt_t_min 0.539
_shelx_estimated_absorpt_t_max 0.948
_platon_squeeze_void_probe_radius 1.20

loop_
_space_group_symop_operation_xyz
'x, y, z'
'-x, -y, -z'

loop_
_atom_site_label
_atom_site_type_symbol
_atom_site_fract_x
_atom_site_fract_y
_atom_site_fract_z
_atom_site_U_iso_or_equiv
_atom_site_adp_type
_atom_site_occupancy
_atom_site_site_symmetry_order
_atom_site_calc_flag
_atom_site_refinement_flags_posn
_atom_site_refinement_flags_adp
_atom_site_refinement_flags_occupancy
_atom_site_disorder_assembly
_atom_site_disorder_group
Pd1 Pd 0.54171(2) 0.81815(2) 0.81655(2) 0.01437(7) Uani 1 1 d . . . . .
Cl1 Cl 0.46327(7) 0.86437(8) 0.92218(4) 0.0243(2) Uani 1 1 d . . . . .
Cl2 Cl 0.36592(7) 0.90089(7) 0.79729(4) 0.02189(19) Uani 1 1 d . . . . .
P1 P 0.67847(7) 0.65307(7) 0.69912(4) 0.01524(19) Uani 1 1 d . . . . .
P2 P 0.70190(7) 0.73824(7) 0.84193(4) 0.01426(19) Uani 1 1 d . . . . .
N1 N 0.6124(2) 0.7730(2) 0.72197(13) 0.0171(6) Uani 1 1 d . . . . .
C1 C 0.5653(3) 0.8407(3) 0.67743(16) 0.0191(8) Uani 1 1 d . . . . .
C2 C 0.5968(3) 0.9144(3) 0.65958(15) 0.0184(8) Uani 1 1 d . . . . .
C3 C 0.5548(3) 0.9747(3) 0.61291(16) 0.0237(9) Uani 1 1 d . . . . .
H3 H 0.576624 1.024292 0.600168 0.028 Uiso 1 1 calc R U . . .
C4 C 0.4827(3) 0.9645(3) 0.58489(17) 0.0278(9) Uani 1 1 d . . . . .
H4 H 0.455087 1.006763 0.553503 0.033 Uiso 1 1 calc R U . . .
C5 C 0.4512(3) 0.8924(4) 0.60289(18) 0.0325(10) Uani 1 1 d . . . . .
H5 H 0.401934 0.884303 0.583721 0.039 Uiso 1 1 calc R U . . .
C6 C 0.4916(3) 0.8315(3) 0.64905(18) 0.0292(9) Uani 1 1 d . . . . .
H6 H 0.468642 0.782585 0.661575 0.035 Uiso 1 1 calc R U . . .
C7 C 0.6747(3) 0.9303(3) 0.68694(16) 0.0221(8) Uani 1 1 d . . . . .
C8 C 0.7728(4) 0.9133(4) 0.6496(2) 0.0382(11) Uani 1 1 d . . . . .
H8 H 0.793892 0.884683 0.607421 0.046 Uiso 1 1 calc R U . . .
C9 C 0.8414(5) 0.9380(5) 0.6733(3) 0.0595(16) Uani 1 1 d . . . . .
H9 H 0.908959 0.925910 0.647237 0.071 Uiso 1 1 calc R U . . .
C10 C 0.8121(5) 0.9795(4) 0.7342(2) 0.0541(15) Uani 1 1 d . . . . .
H10 H 0.859039 0.996418 0.750064 0.065 Uiso 1 1 calc R U . . .
C11 C 0.7148(5) 0.9965(4) 0.7719(2) 0.0423(12) Uani 1 1 d . . . . .
H11 H 0.694020 1.025635 0.813944 0.051 Uiso 1 1 calc R U . . .
C12 C 0.6472(4) 0.9714(3) 0.74884(18) 0.0306(10) Uani 1 1 d . . . . .
H12 H 0.580541 0.982305 0.775579 0.037 Uiso 1 1 calc R U . . .
C13 C 0.7804(3) 0.5903(3) 0.74354(16) 0.0178(7) Uani 1 1 d . . . . .
H13A H 0.753804 0.556116 0.776311 0.021 Uiso 1 1 calc R U . . .
H13B H 0.846729 0.537070 0.715155 0.021 Uiso 1 1 calc R U . . .
C14 C 0.8104(3) 0.6607(3) 0.77496(15) 0.0163(7) Uani 1 1 d . . . . .
H14A H 0.823394 0.705231 0.744361 0.020 Uiso 1 1 calc R U . . .
H14B H 0.878088 0.619680 0.788952 0.020 Uiso 1 1 calc R U . . .
C15 C 0.7457(3) 0.6328(3) 0.61746(16) 0.0202(8) Uani 1 1 d . . . . .
C16 C 0.7125(4) 0.6003(4) 0.57127(18) 0.0340(10) Uani 1 1 d . . . . .
H16 H 0.651216 0.589232 0.582017 0.041 Uiso 1 1 calc R U . . .
C17 C 0.7696(4) 0.5840(4) 0.50931(19) 0.0426(12) Uani 1 1 d . . . . .
H17 H 0.747076 0.561925 0.477604 0.051 Uiso 1 1 calc R U . . .
C18 C 0.8581(4) 0.5994(3) 0.49344(18) 0.0359(11) Uani 1 1 d . . . . .
H18 H 0.897045 0.586971 0.450943 0.043 Uiso 1 1 calc R U . . .
C19 C 0.8909(3) 0.6326(3) 0.53856(19) 0.0328(10) Uani 1 1 d . . . . .
H19 H 0.951463 0.644479 0.527139 0.039 Uiso 1 1 calc R U . . .
C20 C 0.8354(3) 0.6488(3) 0.60087(17) 0.0238(8) Uani 1 1 d . . . . .
H20 H 0.858738 0.670747 0.632197 0.029 Uiso 1 1 calc R U . . .
C21 C 0.6048(3) 0.5813(3) 0.70893(17) 0.0203(8) Uani 1 1 d . . . . .
C22 C 0.4965(3) 0.6252(3) 0.7399(2) 0.0311(10) Uani 1 1 d . . . . .
H22 H 0.458203 0.694597 0.756143 0.037 Uiso 1 1 calc R U . . .
C23 C 0.4445(4) 0.5653(4) 0.7469(2) 0.0461(13) Uani 1 1 d . . . . .
H23 H 0.370096 0.594431 0.767825 0.055 Uiso 1 1 calc R U . . .
C24 C 0.5000(4) 0.4649(4) 0.7237(2) 0.0451(12) Uani 1 1 d . . . . .
H24 H 0.463626 0.425329 0.728006 0.054 Uiso 1 1 calc R U . . .
C25 C 0.6077(4) 0.4217(3) 0.6945(2) 0.0386(11) Uani 1 1 d . . . . .
H25 H 0.646050 0.351687 0.679510 0.046 Uiso 1 1 calc R U . . .
C26 C 0.6609(3) 0.4787(3) 0.6867(2) 0.0288(9) Uani 1 1 d . . . . .
H26 H 0.735659 0.448220 0.666205 0.035 Uiso 1 1 calc R U . . .
C27 C 0.7016(3) 0.6470(3) 0.89774(16) 0.0181(8) Uani 1 1 d . . . . .
C28 C 0.6303(3) 0.6075(3) 0.89986(18) 0.0268(9) Uani 1 1 d . . . . .
H28 H 0.579278 0.631447 0.874412 0.032 Uiso 1 1 calc R U . . .
C29 C 0.6341(4) 0.5334(3) 0.9391(2) 0.0350(10) Uani 1 1 d . . . . .
H29 H 0.586347 0.505760 0.939869 0.042 Uiso 1 1 calc R U . . .
C30 C 0.7062(4) 0.4992(3) 0.97702(19) 0.0344(10) Uani 1 1 d . . . . .
H30 H 0.708087 0.448572 1.004006 0.041 Uiso 1 1 calc R U . . .
C31 C 0.7756(4) 0.5391(3) 0.9755(2) 0.0357(10) Uani 1 1 d . . . . .
H31 H 0.825009 0.516127 1.002010 0.043 Uiso 1 1 calc R U . . .
C32 C 0.7743(3) 0.6121(3) 0.93593(18) 0.0255(9) Uani 1 1 d . . . . .
H32 H 0.823211 0.638440 0.934946 0.031 Uiso 1 1 calc R U . . .
C33 C 0.7529(3) 0.8142(3) 0.87362(15) 0.0167(7) Uani 1 1 d . . . . .
C34 C 0.8596(3) 0.7945(3) 0.85077(17) 0.0213(8) Uani 1 1 d . . . . .
H34 H 0.906614 0.740715 0.818752 0.026 Uiso 1 1 calc R U . . .
C35 C 0.8974(3) 0.8529(3) 0.87449(18) 0.0249(9) Uani 1 1 d . . . . .
H35 H 0.970320 0.838993 0.858632 0.030 Uiso 1 1 calc R U . . .
C36 C 0.8303(3) 0.9310(3) 0.92089(17) 0.0250(9) Uani 1 1 d . . . . .
H36 H 0.856959 0.970472 0.937264 0.030 Uiso 1 1 calc R U . . .
C37 C 0.7241(4) 0.9519(3) 0.94357(18) 0.0292(9) Uani 1 1 d . . . . .
H37 H 0.677373 1.006198 0.975309 0.035 Uiso 1 1 calc R U . . .
C38 C 0.6854(3) 0.8937(3) 0.92009(17) 0.0253(9) Uani 1 1 d . . . . .
H38 H 0.612299 0.908259 0.935907 0.030 Uiso 1 1 calc R U . . .
Pd2 Pd 0.92012(2) 0.64655(2) 0.29996(2) 0.01385(7) Uani 1 1 d . . . . .
Cl3 Cl 1.03588(7) 0.63247(7) 0.36277(4) 0.02007(19) Uani 1 1 d . . . . .
Cl4 Cl 0.93601(7) 0.48817(7) 0.32866(4) 0.02162(19) Uani 1 1 d . . . . .
P3 P 0.69742(7) 0.75316(7) 0.25159(4) 0.01576(19) Uani 1 1 d . . . . .
P4 P 0.90557(8) 0.79928(7) 0.28409(4) 0.0175(2) Uani 1 1 d . . . . .
N2 N 0.8194(2) 0.6612(2) 0.24107(13) 0.0156(6) Uani 1 1 d . . . . .
C101 C 0.8461(3) 0.5714(3) 0.20264(16) 0.0159(7) Uani 1 1 d . . . . .
C102 C 0.9041(3) 0.5554(3) 0.14026(16) 0.0165(7) Uani 1 1 d . . . . .
C103 C 0.9272(3) 0.4691(3) 0.10304(17) 0.0209(8) Uani 1 1 d . . . . .
H103 H 0.967186 0.457413 0.060809 0.025 Uiso 1 1 calc R U . . .
C104 C 0.8931(3) 0.4005(3) 0.12646(18) 0.0233(8) Uani 1 1 d . . . . .
H104 H 0.909304 0.342369 0.100591 0.028 Uiso 1 1 calc R U . . .
C105 C 0.8350(3) 0.4173(3) 0.18794(19) 0.0253(9) Uani 1 1 d . . . . .
H105 H 0.811125 0.370542 0.204300 0.030 Uiso 1 1 calc R U . . .
C106 C 0.8113(3) 0.5018(3) 0.22583(17) 0.0208(8) Uani 1 1 d . . . . .
H106 H 0.771138 0.512683 0.267947 0.025 Uiso 1 1 calc R U . . .
C107 C 0.9359(3) 0.6299(3) 0.10993(16) 0.0204(8) Uani 1 1 d . . . . .
C108 C 0.8864(3) 0.6809(3) 0.06309(18) 0.0313(10) Uani 1 1 d . . . . .
H108 H 0.831460 0.670128 0.052498 0.038 Uiso 1 1 calc R U . . .
C109 C 0.9168(4) 0.7473(4) 0.0318(2) 0.0442(12) Uani 1 1 d . . . . .
H109 H 0.882015 0.782284 0.000115 0.053 Uiso 1 1 calc R U . . .
C110 C 0.9968(4) 0.7633(4) 0.0462(2) 0.0426(12) Uani 1 1 d . . . . .
H110 H 1.017699 0.808519 0.024150 0.051 Uiso 1 1 calc R U . . .
C111 C 1.0466(4) 0.7133(3) 0.09268(19) 0.0367(11) Uani 1 1 d . . . . .
H111 H 1.102040 0.723991 0.102647 0.044 Uiso 1 1 calc R U . . .
C112 C 1.0156(3) 0.6472(3) 0.12495(18) 0.0284(9) Uani 1 1 d . . . . .
H112 H 1.049162 0.613824 0.157422 0.034 Uiso 1 1 calc R U . . .
C113 C 0.6963(3) 0.8683(3) 0.27532(16) 0.0194(8) Uani 1 1 d . . . . .
H13C H 0.633154 0.927018 0.265154 0.023 Uiso 1 1 calc R U . . .
H13D H 0.687157 0.874039 0.321312 0.023 Uiso 1 1 calc R U . . .
C114 C 0.7995(3) 0.8729(3) 0.24373(17) 0.0206(8) Uani 1 1 d . . . . .
H14C H 0.785232 0.944286 0.245231 0.025 Uiso 1 1 calc R U . . .
H14D H 0.822991 0.845119 0.199246 0.025 Uiso 1 1 calc R U . . .
C115 C 0.6462(3) 0.7703(3) 0.18164(16) 0.0191(8) Uani 1 1 d . . . . .
C116 C 0.6196(3) 0.6996(3) 0.16076(18) 0.0250(9) Uani 1 1 d . . . . .
H116 H 0.628682 0.642605 0.183339 0.030 Uiso 1 1 calc R U . . .
C117 C 0.5800(3) 0.7120(3) 0.10736(19) 0.0322(10) Uani 1 1 d . . . . .
H117 H 0.562137 0.663502 0.093293 0.039 Uiso 1 1 calc R U . . .
C118 C 0.5663(4) 0.7955(3) 0.07422(19) 0.0354(11) Uani 1 1 d . . . . .
H118 H 0.538576 0.804413 0.037714 0.042 Uiso 1 1 calc R U . . .
C119 C 0.5929(3) 0.8653(3) 0.09450(18) 0.0296(10) Uani 1 1 d . . . . .
H119 H 0.584206 0.921777 0.071527 0.036 Uiso 1 1 calc R U . . .
C120 C 0.6324(3) 0.8539(3) 0.14827(17) 0.0235(8) Uani 1 1 d . . . . .
H120 H 0.649886 0.902699 0.162178 0.028 Uiso 1 1 calc R U . . .
C121 C 0.5967(3) 0.7440(3) 0.31319(17) 0.0210(8) Uani 1 1 d . . . . .
C122 C 0.4887(3) 0.7913(3) 0.31070(19) 0.0248(9) Uani 1 1 d . . . . .
H122 H 0.468116 0.821584 0.274167 0.030 Uiso 1 1 calc R U . . .
C123 C 0.4104(3) 0.7945(3) 0.3617(2) 0.0332(10) Uani 1 1 d . . . . .
H123 H 0.336321 0.827060 0.359912 0.040 Uiso 1 1 calc R U . . .
C124 C 0.4396(4) 0.7509(4) 0.4143(2) 0.0449(13) Uani 1 1 d . . . . .
H124 H 0.385906 0.752726 0.448907 0.054 Uiso 1 1 calc R U . . .
C125 C 0.5457(4) 0.7047(5) 0.4172(2) 0.0605(17) Uani 1 1 d . . . . .
H125 H 0.565320 0.675692 0.454200 0.073 Uiso 1 1 calc R U . . .
C126 C 0.6259(4) 0.6997(4) 0.3662(2) 0.0440(13) Uani 1 1 d . . . . .
H126 H 0.699937 0.666045 0.368151 0.053 Uiso 1 1 calc R U . . .
C127 C 0.8590(3) 0.8768(3) 0.35889(18) 0.0238(8) Uani 1 1 d . . . . .
C128 C 0.8087(3) 0.8497(3) 0.41161(17) 0.0272(9) Uani 1 1 d . . . . .
H128 H 0.801523 0.790101 0.408768 0.033 Uiso 1 1 calc R U . . .
C129 C 0.7687(3) 0.9093(4) 0.46853(19) 0.0359(11) Uani 1 1 d . . . . .
H129 H 0.733857 0.890863 0.504407 0.043 Uiso 1 1 calc R U . . .
C130 C 0.7799(4) 0.9950(4) 0.4726(2) 0.0464(14) Uani 1 1 d . . . . .
H130 H 0.753420 1.035293 0.511596 0.056 Uiso 1 1 calc R U . . .
C131 C 0.8292(4) 1.0230(4) 0.4207(3) 0.0478(13) Uani 1 1 d . . . . .
H131 H 0.835836 1.082800 0.423941 0.057 Uiso 1 1 calc R U . . .
C132 C 0.8691(4) 0.9642(3) 0.3635(2) 0.0373(11) Uani 1 1 d . . . . .
H132 H 0.903217 0.983636 0.327761 0.045 Uiso 1 1 calc R U . . .
C133 C 1.0237(3) 0.8059(3) 0.23934(17) 0.0235(8) Uani 1 1 d . . . . .
C134 C 1.1280(3) 0.7269(4) 0.2359(2) 0.0344(10) Uani 1 1 d . . . . .
H134 H 1.137816 0.669654 0.258332 0.041 Uiso 1 1 calc R U . . .
C135 C 1.2177(4) 0.7314(4) 0.1997(2) 0.0451(12) Uani 1 1 d . . . . .
H135 H 1.288542 0.677152 0.197311 0.054 Uiso 1 1 calc R U . . .
C136 C 1.2039(4) 0.8147(4) 0.1671(2) 0.0447(13) Uani 1 1 d . . . . .
H136 H 1.265114 0.818025 0.142574 0.054 Uiso 1 1 calc R U . . .
C137 C 1.1011(4) 0.8926(4) 0.1705(2) 0.0419(12) Uani 1 1 d . . . . .
H137 H 1.091926 0.949841 0.148103 0.050 Uiso 1 1 calc R U . . .
C138 C 1.0108(4) 0.8894(3) 0.20570(19) 0.0328(10) Uani 1 1 d . . . . .
H138 H 0.940314 0.943589 0.207098 0.039 Uiso 1 1 calc R U . . .
C1S C 0.2346(4) 0.8395(4) 0.9267(2) 0.0445(13) Uani 1 1 d . . . . .
H1S H 0.293088 0.857306 0.908250 0.053 Uiso 1 1 calc R U . . .
Cl1S Cl 0.23933(13) 0.81359(12) 1.00480(6) 0.0604(4) Uani 1 1 d . . . . .
Cl2S Cl 0.11074(14) 0.9415(2) 0.92614(11) 0.1271(10) Uani 1 1 d . . . . .
Cl3S Cl 0.2585(3) 0.7305(2) 0.88485(8) 0.1422(12) Uani 1 1 d . . . . .
C2S C 0.0861(5) 0.7858(5) 0.4529(3) 0.0660(18) Uani 1 1 d . . . . .
H2S H 0.036430 0.767908 0.436647 0.079 Uiso 1 1 calc R U . . .
Cl4S Cl 0.12639(15) 0.8512(2) 0.40043(17) 0.1533(13) Uani 1 1 d . . . . .
Cl5S Cl 0.1961(2) 0.67443(15) 0.46291(10) 0.1105(8) Uani 1 1 d . . . . .
Cl6S Cl 0.01776(16) 0.8548(3) 0.52516(13) 0.1799(17) Uani 1 1 d . . . . .

loop_
_atom_site_aniso_label
_atom_site_aniso_U_11
_atom_site_aniso_U_22
_atom_site_aniso_U_33
_atom_site_aniso_U_23
_atom_site_aniso_U_13
_atom_site_aniso_U_12
Pd1 0.01282(14) 0.01309(14) 0.01376(13) 0.00092(10) -0.00266(10) -0.00356(11)
Cl1 0.0180(5) 0.0310(5) 0.0164(4) -0.0040(4) 0.0005(3) -0.0073(4)
Cl2 0.0147(4) 0.0193(5) 0.0254(4) 0.0045(4) -0.0061(4) -0.0025(4)
P1 0.0143(5) 0.0180(5) 0.0125(4) 0.0004(4) -0.0024(3) -0.0072(4)
P2 0.0148(5) 0.0136(5) 0.0126(4) 0.0000(3) -0.0033(3) -0.0052(4)
N1 0.0179(16) 0.0204(17) 0.0126(13) 0.0032(12) -0.0045(12) -0.0085(14)
C1 0.0145(18) 0.019(2) 0.0141(16) 0.0003(14) -0.0008(14) -0.0012(16)
C2 0.0177(19) 0.0145(19) 0.0124(16) -0.0032(14) 0.0024(14) -0.0016(16)
C3 0.024(2) 0.018(2) 0.0173(17) 0.0032(15) -0.0006(15) -0.0020(17)
C4 0.023(2) 0.031(2) 0.0149(18) 0.0087(16) -0.0041(16) -0.0015(18)
C5 0.022(2) 0.047(3) 0.024(2) 0.0069(19) -0.0103(17) -0.012(2)
C6 0.026(2) 0.038(3) 0.027(2) 0.0121(18) -0.0114(17) -0.016(2)
C7 0.034(2) 0.0146(19) 0.0186(18) 0.0055(15) -0.0091(16) -0.0107(17)
C8 0.041(3) 0.051(3) 0.029(2) -0.004(2) -0.005(2) -0.028(2)
C9 0.059(4) 0.091(5) 0.054(3) 0.005(3) -0.017(3) -0.055(4)
C10 0.084(4) 0.064(4) 0.051(3) 0.017(3) -0.041(3) -0.055(4)
C11 0.083(4) 0.036(3) 0.028(2) 0.011(2) -0.028(2) -0.039(3)
C12 0.051(3) 0.019(2) 0.023(2) 0.0066(16) -0.0116(19) -0.016(2)
C13 0.0167(18) 0.0174(19) 0.0159(16) -0.0005(14) -0.0042(14) -0.0051(16)
C14 0.0133(18) 0.0187(19) 0.0140(16) -0.0007(14) -0.0034(14) -0.0051(15)
C15 0.0187(19) 0.023(2) 0.0124(16) -0.0008(15) -0.0021(14) -0.0054(17)
C16 0.032(2) 0.052(3) 0.022(2) 0.0014(19) -0.0093(18) -0.022(2)
C17 0.053(3) 0.060(3) 0.017(2) -0.002(2) -0.010(2) -0.028(3)
C18 0.040(3) 0.039(3) 0.0153(19) 0.0026(18) 0.0008(18) -0.011(2)
C19 0.027(2) 0.037(3) 0.028(2) 0.0040(19) 0.0055(17) -0.014(2)
C20 0.025(2) 0.024(2) 0.0196(18) 0.0011(16) -0.0017(16) -0.0115(18)
C21 0.0187(19) 0.021(2) 0.0215(18) 0.0034(15) -0.0041(15) -0.0106(17)
C22 0.019(2) 0.025(2) 0.042(2) -0.0056(19) 0.0044(18) -0.0101(18)
C23 0.027(2) 0.043(3) 0.066(3) -0.008(3) 0.011(2) -0.023(2)
C24 0.038(3) 0.038(3) 0.069(3) 0.001(2) -0.003(2) -0.029(2)
C25 0.034(3) 0.024(2) 0.061(3) -0.001(2) -0.011(2) -0.016(2)
C26 0.019(2) 0.025(2) 0.041(2) -0.0041(18) -0.0047(18) -0.0095(18)
C27 0.0195(19) 0.0148(19) 0.0157(16) 0.0011(14) -0.0020(14) -0.0056(16)
C28 0.032(2) 0.030(2) 0.026(2) 0.0093(17) -0.0120(17) -0.019(2)
C29 0.046(3) 0.035(3) 0.035(2) 0.011(2) -0.010(2) -0.028(2)
C30 0.045(3) 0.026(2) 0.030(2) 0.0122(18) -0.006(2) -0.017(2)
C31 0.041(3) 0.033(3) 0.031(2) 0.0128(19) -0.017(2) -0.013(2)
C32 0.026(2) 0.027(2) 0.028(2) 0.0087(17) -0.0137(17) -0.0135(19)
C33 0.0217(19) 0.0152(19) 0.0138(16) 0.0044(14) -0.0070(14) -0.0082(16)
C34 0.020(2) 0.017(2) 0.0235(18) 0.0018(15) -0.0057(15) -0.0065(16)
C35 0.023(2) 0.026(2) 0.031(2) 0.0072(17) -0.0079(17) -0.0157(18)
C36 0.040(2) 0.025(2) 0.0212(18) 0.0080(16) -0.0121(17) -0.023(2)
C37 0.040(3) 0.028(2) 0.0196(19) -0.0062(17) -0.0003(17) -0.018(2)
C38 0.027(2) 0.029(2) 0.0215(18) -0.0011(16) -0.0033(16) -0.0149(19)
Pd2 0.01267(14) 0.01297(14) 0.01303(12) 0.00092(10) -0.00120(10) -0.00454(11)
Cl3 0.0171(4) 0.0198(5) 0.0203(4) -0.0007(3) -0.0054(3) -0.0058(4)
Cl4 0.0234(5) 0.0189(5) 0.0238(4) 0.0074(4) -0.0077(4) -0.0103(4)
P3 0.0143(5) 0.0150(5) 0.0147(4) 0.0008(4) -0.0025(3) -0.0048(4)
P4 0.0180(5) 0.0147(5) 0.0186(4) 0.0008(4) -0.0032(4) -0.0072(4)
N2 0.0149(15) 0.0150(16) 0.0146(14) 0.0008(12) -0.0032(12) -0.0053(13)
C101 0.0130(17) 0.0136(18) 0.0199(17) 0.0025(14) -0.0069(14) -0.0041(15)
C102 0.0139(18) 0.0146(19) 0.0180(17) 0.0021(14) -0.0063(14) -0.0035(15)
C103 0.0179(19) 0.022(2) 0.0178(17) -0.0032(15) -0.0063(15) -0.0041(16)
C104 0.023(2) 0.016(2) 0.032(2) -0.0032(16) -0.0127(17) -0.0062(17)
C105 0.022(2) 0.020(2) 0.038(2) 0.0059(17) -0.0099(17) -0.0125(18)
C106 0.0186(19) 0.021(2) 0.0224(18) 0.0037(16) -0.0054(15) -0.0093(17)
C107 0.023(2) 0.0159(19) 0.0143(16) -0.0024(14) 0.0037(14) -0.0059(16)
C108 0.031(2) 0.030(2) 0.026(2) 0.0078(18) -0.0037(18) -0.011(2)
C109 0.051(3) 0.042(3) 0.030(2) 0.018(2) -0.004(2) -0.017(3)
C110 0.059(3) 0.029(3) 0.032(2) 0.002(2) 0.013(2) -0.025(2)
C111 0.050(3) 0.036(3) 0.029(2) -0.0057(19) 0.009(2) -0.031(2)
C112 0.039(2) 0.031(2) 0.0206(19) -0.0004(17) -0.0034(17) -0.022(2)
C113 0.0206(19) 0.0132(19) 0.0182(17) -0.0016(14) -0.0026(15) -0.0037(16)
C114 0.023(2) 0.0131(19) 0.0253(19) 0.0035(15) -0.0072(16) -0.0074(16)
C115 0.0176(19) 0.020(2) 0.0146(16) 0.0006(15) -0.0026(14) -0.0047(16)
C116 0.027(2) 0.020(2) 0.026(2) 0.0012(16) -0.0086(17) -0.0087(18)
C117 0.035(2) 0.032(2) 0.032(2) -0.0027(19) -0.0146(19) -0.014(2)
C118 0.035(3) 0.037(3) 0.024(2) 0.0011(19) -0.0144(19) -0.007(2)
C119 0.032(2) 0.024(2) 0.0206(19) 0.0035(17) -0.0057(17) -0.0038(19)
C120 0.020(2) 0.021(2) 0.0207(18) -0.0001(16) -0.0017(15) -0.0031(17)
C121 0.020(2) 0.017(2) 0.0217(18) -0.0015(15) 0.0006(15) -0.0072(16)
C122 0.022(2) 0.016(2) 0.034(2) -0.0024(16) -0.0020(17) -0.0091(17)
C123 0.018(2) 0.021(2) 0.055(3) -0.005(2) 0.0056(19) -0.0104(18)
C124 0.030(3) 0.042(3) 0.046(3) 0.004(2) 0.017(2) -0.015(2)
C125 0.041(3) 0.080(4) 0.038(3) 0.025(3) 0.007(2) -0.018(3)
C126 0.022(2) 0.067(4) 0.029(2) 0.019(2) -0.0035(18) -0.012(2)
C127 0.020(2) 0.020(2) 0.0254(19) -0.0049(16) -0.0091(16) -0.0032(17)
C128 0.021(2) 0.026(2) 0.0241(19) -0.0022(17) -0.0078(16) -0.0019(18)
C129 0.023(2) 0.040(3) 0.025(2) -0.0078(19) -0.0096(17) 0.002(2)
C130 0.033(3) 0.049(3) 0.040(3) -0.025(2) -0.015(2) -0.001(2)
C131 0.041(3) 0.035(3) 0.066(3) -0.022(3) -0.017(3) -0.014(2)
C132 0.035(3) 0.029(3) 0.046(3) -0.010(2) -0.008(2) -0.014(2)
C133 0.025(2) 0.028(2) 0.0229(19) -0.0013(16) -0.0025(16) -0.0184(19)
C134 0.029(2) 0.043(3) 0.033(2) 0.008(2) -0.0027(19) -0.021(2)
C135 0.031(3) 0.066(4) 0.042(3) 0.005(2) 0.002(2) -0.030(3)
C136 0.049(3) 0.069(4) 0.034(2) 0.000(2) 0.001(2) -0.048(3)
C137 0.065(4) 0.047(3) 0.035(2) 0.009(2) -0.008(2) -0.046(3)
C138 0.044(3) 0.030(2) 0.036(2) 0.0053(19) -0.007(2) -0.028(2)
C1S 0.046(3) 0.065(4) 0.035(2) -0.012(2) 0.006(2) -0.042(3)
Cl1S 0.0922(11) 0.0670(9) 0.0388(7) 0.0034(6) 0.0019(7) -0.0584(9)
Cl2S 0.0380(9) 0.190(3) 0.1019(15) 0.0491(16) -0.0021(9) -0.0196(12)
Cl3S 0.264(3) 0.183(2) 0.0562(10) -0.0533(12) 0.0448(14) -0.200(3)
C2S 0.047(3) 0.064(4) 0.080(4) -0.036(3) -0.002(3) -0.026(3)
Cl4S 0.0406(10) 0.149(2) 0.278(4) 0.104(2) -0.0458(15) -0.0500(13)
Cl5S 0.1306(19) 0.0663(12) 0.0903(14) -0.0200(10) -0.0312(13) -0.0082(12)
Cl6S 0.0534(12) 0.241(3) 0.161(2) -0.144(2) -0.0359(13) 0.0072(15)

loop_
_atom_type_symbol
_atom_type_description
_atom_type_scat_dispersion_real
_atom_type_scat_dispersion_imag
_atom_type_scat_source
C C 0.0033 0.0016 'International Tables Vol C Tables 4.2.6.8 and 6.1.1.4'
H H 0.0000 0.0000 'International Tables Vol C Tables 4.2.6.8 and 6.1.1.4'
N N 0.0061 0.0033 'International Tables Vol C Tables 4.2.6.8 and 6.1.1.4'
P P 0.1023 0.0942 'International Tables Vol C Tables 4.2.6.8 and 6.1.1.4'
Cl Cl 0.1484 0.1585 'International Tables Vol C Tables 4.2.6.8 and 6.1.1.4'
Pd Pd -0.9988 1.0072 'International Tables Vol C Tables 4.2.6.8 and 6.1.1.4'

loop_
_geom_angle_atom_site_label_1
_geom_angle_atom_site_label_2
_geom_angle_atom_site_label_3
_geom_angle
_geom_angle_site_symmetry_1
_geom_angle_site_symmetry_3
_geom_angle_publ_flag
N1 Pd1 P2 92.27(9) . . ?
N1 Pd1 Cl1 178.54(9) . . ?
P2 Pd1 Cl1 87.50(3) . . ?
N1 Pd1 Cl2 91.56(8) . . ?
P2 Pd1 Cl2 175.64(3) . . ?
Cl1 Pd1 Cl2 88.61(3) . . ?
N1 P1 C15 109.99(16) . . ?
N1 P1 C13 109.25(16) . . ?
C15 P1 C13 108.35(17) . . ?
N1 P1 C21 118.43(17) . . ?
C15 P1 C21 106.74(17) . . ?
C13 P1 C21 103.56(17) . . ?
C14 P2 C27 103.91(17) . . ?
C14 P2 C33 104.01(16) . . ?
C27 P2 C33 107.10(16) . . ?
C14 P2 Pd1 111.78(12) . . ?
C27 P2 Pd1 110.28(12) . . ?
C33 P2 Pd1 118.60(12) . . ?
C1 N1 P1 117.3(2) . . ?
C1 N1 Pd1 118.6(2) . . ?
P1 N1 Pd1 118.41(16) . . ?
C6 C1 C2 118.9(3) . . ?
C6 C1 N1 121.0(3) . . ?
C2 C1 N1 120.0(3) . . ?
C1 C2 C3 118.5(3) . . ?
C1 C2 C7 123.1(3) . . ?
C3 C2 C7 118.4(3) . . ?
C4 C3 C2 122.1(4) . . ?
C4 C3 H3 119.0 . . ?
C2 C3 H3 119.0 . . ?
C3 C4 C5 119.2(4) . . ?
C3 C4 H4 120.4 . . ?
C5 C4 H4 120.4 . . ?
C4 C5 C6 119.9(4) . . ?
C4 C5 H5 120.0 . . ?
C6 C5 H5 120.0 . . ?
C5 C6 C1 121.3(4) . . ?
C5 C6 H6 119.4 . . ?
C1 C6 H6 119.4 . . ?
C8 C7 C12 118.2(4) . . ?
C8 C7 C2 120.1(3) . . ?
C12 C7 C2 121.5(4) . . ?
C7 C8 C9 120.3(4) . . ?
C7 C8 H8 119.8 . . ?
C9 C8 H8 119.8 . . ?
C10 C9 C8 120.5(5) . . ?
C10 C9 H9 119.7 . . ?
C8 C9 H9 119.7 . . ?
C11 C10 C9 119.7(5) . . ?
C11 C10 H10 120.2 . . ?
C9 C10 H10 120.2 . . ?
C10 C11 C12 120.0(4) . . ?
C10 C11 H11 120.0 . . ?
C12 C11 H11 120.0 . . ?
C11 C12 C7 121.3(4) . . ?
C11 C12 H12 119.4 . . ?
C7 C12 H12 119.4 . . ?
C14 C13 P1 114.6(3) . . ?
C14 C13 H13A 108.6 . . ?
P1 C13 H13A 108.6 . . ?
C14 C13 H13B 108.6 . . ?
P1 C13 H13B 108.6 . . ?
H13A C13 H13B 107.6 . . ?
C13 C14 P2 110.4(2) . . ?
C13 C14 H14A 109.6 . . ?
P2 C14 H14A 109.6 . . ?
C13 C14 H14B 109.6 . . ?
P2 C14 H14B 109.6 . . ?
H14A C14 H14B 108.1 . . ?
C20 C15 C16 119.5(3) . . ?
C20 C15 P1 118.0(3) . . ?
C16 C15 P1 122.5(3) . . ?
C17 C16 C15 119.4(4) . . ?
C17 C16 H16 120.3 . . ?
C15 C16 H16 120.3 . . ?
C18 C17 C16 120.7(4) . . ?
C18 C17 H17 119.6 . . ?
C16 C17 H17 119.6 . . ?
C17 C18 C19 120.4(4) . . ?
C17 C18 H18 119.8 . . ?
C19 C18 H18 119.8 . . ?
C18 C19 C20 119.9(4) . . ?
C18 C19 H19 120.0 . . ?
C20 C19 H19 120.0 . . ?
C19 C20 C15 120.0(4) . . ?
C19 C20 H20 120.0 . . ?
C15 C20 H20 120.0 . . ?
C22 C21 C26 120.1(4) . . ?
C22 C21 P1 121.4(3) . . ?
C26 C21 P1 118.4(3) . . ?
C21 C22 C23 118.7(4) . . ?
C21 C22 H22 120.6 . . ?
C23 C22 H22 120.6 . . ?
C24 C23 C22 120.6(4) . . ?
C24 C23 H23 119.7 . . ?
C22 C23 H23 119.7 . . ?
C25 C24 C23 120.2(4) . . ?
C25 C24 H24 119.9 . . ?
C23 C24 H24 119.9 . . ?
C24 C25 C26 120.5(4) . . ?
C24 C25 H25 119.7 . . ?
C26 C25 H25 119.7 . . ?
C25 C26 C21 119.7(4) . . ?
C25 C26 H26 120.1 . . ?
C21 C26 H26 120.1 . . ?
C32 C27 C28 119.1(3) . . ?
C32 C27 P2 121.4(3) . . ?
C28 C27 P2 119.3(3) . . ?
C29 C28 C27 119.9(4) . . ?
C29 C28 H28 120.1 . . ?
C27 C28 H28 120.1 . . ?
C30 C29 C28 120.7(4) . . ?
C30 C29 H29 119.6 . . ?
C28 C29 H29 119.6 . . ?
C29 C30 C31 119.4(4) . . ?
C29 C30 H30 120.3 . . ?
C31 C30 H30 120.3 . . ?
C30 C31 C32 120.8(4) . . ?
C30 C31 H31 119.6 . . ?
C32 C31 H31 119.6 . . ?
C31 C32 C27 120.0(4) . . ?
C31 C32 H32 120.0 . . ?
C27 C32 H32 120.0 . . ?
C38 C33 C34 118.9(3) . . ?
C38 C33 P2 120.6(3) . . ?
C34 C33 P2 120.5(3) . . ?
C35 C34 C33 120.2(4) . . ?
C35 C34 H34 119.9 . . ?
C33 C34 H34 119.9 . . ?
C36 C35 C34 120.5(4) . . ?
C36 C35 H35 119.7 . . ?
C34 C35 H35 119.7 . . ?
C35 C36 C37 119.8(4) . . ?
C35 C36 H36 120.1 . . ?
C37 C36 H36 120.1 . . ?
C36 C37 C38 120.1(4) . . ?
C36 C37 H37 120.0 . . ?
C38 C37 H37 120.0 . . ?
C37 C38 C33 120.5(4) . . ?
C37 C38 H38 119.8 . . ?
C33 C38 H38 119.8 . . ?
N2 Pd2 P4 92.39(8) . . ?
N2 Pd2 Cl3 177.83(8) . . ?
P4 Pd2 Cl3 86.10(3) . . ?
N2 Pd2 Cl4 92.91(8) . . ?
P4 Pd2 Cl4 173.47(3) . . ?
Cl3 Pd2 Cl4 88.70(3) . . ?
N2 P3 C113 108.48(17) . . ?
N2 P3 C115 112.48(16) . . ?
C113 P3 C115 108.91(17) . . ?
N2 P3 C121 116.09(16) . . ?
C113 P3 C121 104.35(17) . . ?
C115 P3 C121 106.06(17) . . ?
C133 P4 C114 104.34(18) . . ?
C133 P4 C127 107.86(18) . . ?
C114 P4 C127 102.65(17) . . ?
C133 P4 Pd2 118.16(14) . . ?
C114 P4 Pd2 112.21(13) . . ?
C127 P4 Pd2 110.34(14) . . ?
C101 N2 P3 117.0(2) . . ?
C101 N2 Pd2 117.2(2) . . ?
P3 N2 Pd2 122.84(16) . . ?
C106 C101 C102 119.3(3) . . ?
C106 C101 N2 121.1(3) . . ?
C102 C101 N2 119.5(3) . . ?
C101 C102 C103 118.9(3) . . ?
C101 C102 C107 123.0(3) . . ?
C103 C102 C107 117.9(3) . . ?
C104 C103 C102 121.4(3) . . ?
C104 C103 H103 119.3 . . ?
C102 C103 H103 119.3 . . ?
C103 C104 C105 119.3(3) . . ?
C103 C104 H104 120.3 . . ?
C105 C104 H104 120.3 . . ?
C104 C105 C106 120.5(4) . . ?
C104 C105 H105 119.7 . . ?
C106 C105 H105 119.7 . . ?
C105 C106 C101 120.6(3) . . ?
C105 C106 H106 119.7 . . ?
C101 C106 H106 119.7 . . ?
C108 C107 C112 118.9(4) . . ?
C108 C107 C102 118.4(4) . . ?
C112 C107 C102 122.6(3) . . ?
C109 C108 C107 120.3(4) . . ?
C109 C108 H108 119.8 . . ?
C107 C108 H108 119.8 . . ?
C110 C109 C108 120.7(4) . . ?
C110 C109 H109 119.7 . . ?
C108 C109 H109 119.7 . . ?
C109 C110 C111 119.8(4) . . ?
C109 C110 H110 120.1 . . ?
C111 C110 H110 120.1 . . ?
C110 C111 C112 120.0(4) . . ?
C110 C111 H111 120.0 . . ?
C112 C111 H111 120.0 . . ?
C107 C112 C111 120.3(4) . . ?
C107 C112 H112 119.8 . . ?
C111 C112 H112 119.8 . . ?
C114 C113 P3 113.1(2) . . ?
C114 C113 H13C 109.0 . . ?
P3 C113 H13C 109.0 . . ?
C114 C113 H13D 109.0 . . ?
P3 C113 H13D 109.0 . . ?
H13C C113 H13D 107.8 . . ?
C113 C114 P4 109.3(3) . . ?
C113 C114 H14C 109.8 . . ?
P4 C114 H14C 109.8 . . ?
C113 C114 H14D 109.8 . . ?
P4 C114 H14D 109.8 . . ?
H14C C114 H14D 108.3 . . ?
C116 C115 C120 119.4(3) . . ?
C116 C115 P3 119.8(3) . . ?
C120 C115 P3 120.8(3) . . ?
C117 C116 C115 120.4(4) . . ?
C117 C116 H116 119.8 . . ?
C115 C116 H116 119.8 . . ?
C116 C117 C118 120.0(4) . . ?
C116 C117 H117 120.0 . . ?
C118 C117 H117 120.0 . . ?
C119 C118 C117 119.9(4) . . ?
C119 C118 H118 120.1 . . ?
C117 C118 H118 120.1 . . ?
C118 C119 C120 120.7(4) . . ?
C118 C119 H119 119.6 . . ?
C120 C119 H119 119.6 . . ?
C119 C120 C115 119.6(4) . . ?
C119 C120 H120 120.2 . . ?
C115 C120 H120 120.2 . . ?
C126 C121 C122 119.6(4) . . ?
C126 C121 P3 119.4(3) . . ?
C122 C121 P3 120.5(3) . . ?
C121 C122 C123 120.0(4) . . ?
C121 C122 H122 120.0 . . ?
C123 C122 H122 120.0 . . ?
C124 C123 C122 120.2(4) . . ?
C124 C123 H123 119.9 . . ?
C122 C123 H123 119.9 . . ?
C125 C124 C123 120.1(4) . . ?
C125 C124 H124 120.0 . . ?
C123 C124 H124 120.0 . . ?
C124 C125 C126 120.7(5) . . ?
C124 C125 H125 119.7 . . ?
C126 C125 H125 119.7 . . ?
C121 C126 C125 119.4(4) . . ?
C121 C126 H126 120.3 . . ?
C125 C126 H126 120.3 . . ?
C128 C127 C132 119.4(4) . . ?
C128 C127 P4 119.2(3) . . ?
C132 C127 P4 121.4(3) . . ?
C127 C128 C129 120.4(4) . . ?
C127 C128 H128 119.8 . . ?
C129 C128 H128 119.8 . . ?
C130 C129 C128 119.7(4) . . ?
C130 C129 H129 120.2 . . ?
C128 C129 H129 120.2 . . ?
C129 C130 C131 120.6(4) . . ?
C129 C130 H130 119.7 . . ?
C131 C130 H130 119.7 . . ?
C130 C131 C132 120.3(5) . . ?
C130 C131 H131 119.8 . . ?
C132 C131 H131 119.8 . . ?
C131 C132 C127 119.7(5) . . ?
C131 C132 H132 120.2 . . ?
C127 C132 H132 120.2 . . ?
C134 C133 C138 119.0(4) . . ?
C134 C133 P4 120.9(3) . . ?
C138 C133 P4 120.1(3) . . ?
C135 C134 C133 120.3(4) . . ?
C135 C134 H134 119.8 . . ?
C133 C134 H134 119.8 . . ?
C136 C135 C134 120.1(5) . . ?
C136 C135 H135 119.9 . . ?
C134 C135 H135 119.9 . . ?
C137 C136 C135 119.6(4) . . ?
C137 C136 H136 120.2 . . ?
C135 C136 H136 120.2 . . ?
C136 C137 C138 121.3(4) . . ?
C136 C137 H137 119.4 . . ?
C138 C137 H137 119.4 . . ?
C137 C138 C133 119.7(4) . . ?
C137 C138 H138 120.2 . . ?
C133 C138 H138 120.2 . . ?
Cl2S C1S Cl3S 112.8(3) . . ?
Cl2S C1S Cl1S 108.8(3) . . ?
Cl3S C1S Cl1S 108.2(3) . . ?
Cl2S C1S H1S 109.0 . . ?
Cl3S C1S H1S 109.0 . . ?
Cl1S C1S H1S 109.0 . . ?
Cl4S C2S Cl6S 112.4(4) . . ?
Cl4S C2S Cl5S 110.8(3) . . ?
Cl6S C2S Cl5S 108.3(4) . . ?
Cl4S C2S H2S 108.4 . . ?
Cl6S C2S H2S 108.4 . . ?
Cl5S C2S H2S 108.4 . . ?

loop_
_geom_bond_atom_site_label_1
_geom_bond_atom_site_label_2
_geom_bond_distance
_geom_bond_site_symmetry_2
_geom_bond_publ_flag
Pd1 N1 2.072(3) . ?
Pd1 P2 2.2334(10) . ?
Pd1 Cl1 2.3074(9) . ?
Pd1 Cl2 2.3670(10) . ?
P1 N1 1.615(3) . ?
P1 C15 1.800(3) . ?
P1 C13 1.810(4) . ?
P1 C21 1.812(4) . ?
P2 C14 1.820(3) . ?
P2 C27 1.824(4) . ?
P2 C33 1.827(4) . ?
N1 C1 1.434(5) . ?
C1 C6 1.397(5) . ?
C1 C2 1.399(5) . ?
C2 C3 1.400(5) . ?
C2 C7 1.487(5) . ?
C3 C4 1.377(6) . ?
C3 H3 0.9500 . ?
C4 C5 1.378(6) . ?
C4 H4 0.9500 . ?
C5 C6 1.388(6) . ?
C5 H5 0.9500 . ?
C6 H6 0.9500 . ?
C7 C8 1.378(6) . ?
C7 C12 1.396(5) . ?
C8 C9 1.394(7) . ?
C8 H8 0.9500 . ?
C9 C10 1.374(7) . ?
C9 H9 0.9500 . ?
C10 C11 1.371(8) . ?
C10 H10 0.9500 . ?
C11 C12 1.379(6) . ?
C11 H11 0.9500 . ?
C12 H12 0.9500 . ?
C13 C14 1.533(5) . ?
C13 H13A 0.9900 . ?
C13 H13B 0.9900 . ?
C14 H14A 0.9900 . ?
C14 H14B 0.9900 . ?
C15 C20 1.391(5) . ?
C15 C16 1.391(5) . ?
C16 C17 1.389(6) . ?
C16 H16 0.9500 . ?
C17 C18 1.367(7) . ?
C17 H17 0.9500 . ?
C18 C19 1.373(6) . ?
C18 H18 0.9500 . ?
C19 C20 1.388(5) . ?
C19 H19 0.9500 . ?
C20 H20 0.9500 . ?
C21 C22 1.384(5) . ?
C21 C26 1.394(5) . ?
C22 C23 1.400(6) . ?
C22 H22 0.9500 . ?
C23 C24 1.371(7) . ?
C23 H23 0.9500 . ?
C24 C25 1.367(6) . ?
C24 H24 0.9500 . ?
C25 C26 1.376(6) . ?
C25 H25 0.9500 . ?
C26 H26 0.9500 . ?
C27 C32 1.385(5) . ?
C27 C28 1.394(5) . ?
C28 C29 1.384(6) . ?
C28 H28 0.9500 . ?
C29 C30 1.374(6) . ?
C29 H29 0.9500 . ?
C30 C31 1.376(6) . ?
C30 H30 0.9500 . ?
C31 C32 1.384(6) . ?
C31 H31 0.9500 . ?
C32 H32 0.9500 . ?
C33 C38 1.388(5) . ?
C33 C34 1.392(5) . ?
C34 C35 1.382(5) . ?
C34 H34 0.9500 . ?
C35 C36 1.376(6) . ?
C35 H35 0.9500 . ?
C36 C37 1.380(6) . ?
C36 H36 0.9500 . ?
C37 C38 1.387(6) . ?
C37 H37 0.9500 . ?
C38 H38 0.9500 . ?
Pd2 N2 2.076(3) . ?
Pd2 P4 2.2272(10) . ?
Pd2 Cl3 2.3145(9) . ?
Pd2 Cl4 2.3644(10) . ?
P3 N2 1.611(3) . ?
P3 C113 1.800(4) . ?
P3 C115 1.806(4) . ?
P3 C121 1.812(4) . ?
P4 C133 1.815(4) . ?
P4 C114 1.816(4) . ?
P4 C127 1.830(4) . ?
N2 C101 1.442(4) . ?
C101 C106 1.399(5) . ?
C101 C102 1.400(5) . ?
C102 C103 1.402(5) . ?
C102 C107 1.491(5) . ?
C103 C104 1.381(5) . ?
C103 H103 0.9500 . ?
C104 C105 1.383(5) . ?
C104 H104 0.9500 . ?
C105 C106 1.384(5) . ?
C105 H105 0.9500 . ?
C106 H106 0.9500 . ?
C107 C108 1.389(6) . ?
C107 C112 1.390(6) . ?
C108 C109 1.381(6) . ?
C108 H108 0.9500 . ?
C109 C110 1.375(7) . ?
C109 H109 0.9500 . ?
C110 C111 1.380(7) . ?
C110 H110 0.9500 . ?
C111 C112 1.392(6) . ?
C111 H111 0.9500 . ?
C112 H112 0.9500 . ?
C113 C114 1.529(5) . ?
C113 H13C 0.9900 . ?
C113 H13D 0.9900 . ?
C114 H14C 0.9900 . ?
C114 H14D 0.9900 . ?
C115 C116 1.395(5) . ?
C115 C120 1.396(5) . ?
C116 C117 1.384(5) . ?
C116 H116 0.9500 . ?
C117 C118 1.393(6) . ?
C117 H117 0.9500 . ?
C118 C119 1.377(6) . ?
C118 H118 0.9500 . ?
C119 C120 1.391(5) . ?
C119 H119 0.9500 . ?
C120 H120 0.9500 . ?
C121 C126 1.379(6) . ?
C121 C122 1.385(5) . ?
C122 C123 1.389(5) . ?
C122 H122 0.9500 . ?
C123 C124 1.367(7) . ?
C123 H123 0.9500 . ?
C124 C125 1.363(7) . ?
C124 H124 0.9500 . ?
C125 C126 1.397(6) . ?
C125 H125 0.9500 . ?
C126 H126 0.9500 . ?
C127 C128 1.389(6) . ?
C127 C132 1.392(6) . ?
C128 C129 1.391(5) . ?
C128 H128 0.9500 . ?
C129 C130 1.372(7) . ?
C129 H129 0.9500 . ?
C130 C131 1.377(8) . ?
C130 H130 0.9500 . ?
C131 C132 1.389(6) . ?
C131 H131 0.9500 . ?
C132 H132 0.9500 . ?
C133 C134 1.394(6) . ?
C133 C138 1.400(6) . ?
C134 C135 1.393(6) . ?
C134 H134 0.9500 . ?
C135 C136 1.382(7) . ?
C135 H135 0.9500 . ?
C136 C137 1.376(7) . ?
C136 H136 0.9500 . ?
C137 C138 1.382(6) . ?
C137 H137 0.9500 . ?
C138 H138 0.9500 . ?
C1S Cl2S 1.721(6) . ?
C1S Cl3S 1.735(5) . ?
C1S Cl1S 1.762(5) . ?
C1S H1S 1.0000 . ?
C2S Cl4S 1.684(7) . ?
C2S Cl6S 1.726(6) . ?
C2S Cl5S 1.731(7) . ?
C2S H2S 1.0000 . ?

loop_
_geom_torsion_atom_site_label_1
_geom_torsion_atom_site_label_2
_geom_torsion_atom_site_label_3
_geom_torsion_atom_site_label_4
_geom_torsion
_geom_torsion_site_symmetry_1
_geom_torsion_site_symmetry_2
_geom_torsion_site_symmetry_3
_geom_torsion_site_symmetry_4
_geom_torsion_publ_flag
C15 P1 N1 C1 33.9(3) . . . . ?
C13 P1 N1 C1 152.7(3) . . . . ?
C21 P1 N1 C1 -89.2(3) . . . . ?
C15 P1 N1 Pd1 -172.95(17) . . . . ?
C13 P1 N1 Pd1 -54.1(2) . . . . ?
C21 P1 N1 Pd1 64.0(2) . . . . ?
P1 N1 C1 C6 57.5(4) . . . . ?
Pd1 N1 C1 C6 -95.6(4) . . . . ?
P1 N1 C1 C2 -119.5(3) . . . . ?
Pd1 N1 C1 C2 87.4(3) . . . . ?
C6 C1 C2 C3 -1.3(5) . . . . ?
N1 C1 C2 C3 175.8(3) . . . . ?
C6 C1 C2 C7 180.0(3) . . . . ?
N1 C1 C2 C7 -3.0(5) . . . . ?
C1 C2 C3 C4 0.8(5) . . . . ?
C7 C2 C3 C4 179.6(3) . . . . ?
C2 C3 C4 C5 -0.4(6) . . . . ?
C3 C4 C5 C6 0.4(6) . . . . ?
C4 C5 C6 C1 -0.9(6) . . . . ?
C2 C1 C6 C5 1.3(6) . . . . ?
N1 C1 C6 C5 -175.7(4) . . . . ?
C1 C2 C7 C8 116.2(4) . . . . ?
C3 C2 C7 C8 -62.6(5) . . . . ?
C1 C2 C7 C12 -69.9(5) . . . . ?
C3 C2 C7 C12 111.4(4) . . . . ?
C12 C7 C8 C9 -0.7(7) . . . . ?
C2 C7 C8 C9 173.4(5) . . . . ?
C7 C8 C9 C10 -0.1(9) . . . . ?
C8 C9 C10 C11 0.3(9) . . . . ?
C9 C10 C11 C12 0.4(8) . . . . ?
C10 C11 C12 C7 -1.2(7) . . . . ?
C8 C7 C12 C11 1.4(6) . . . . ?
C2 C7 C12 C11 -172.7(4) . . . . ?
N1 P1 C13 C14 -19.8(3) . . . . ?
C15 P1 C13 C14 100.1(3) . . . . ?
C21 P1 C13 C14 -146.8(3) . . . . ?
P1 C13 C14 P2 73.4(3) . . . . ?
C27 P2 C14 C13 67.0(3) . . . . ?
C33 P2 C14 C13 179.0(2) . . . . ?
Pd1 P2 C14 C13 -51.9(3) . . . . ?
N1 P1 C15 C20 72.3(3) . . . . ?
C13 P1 C15 C20 -47.1(4) . . . . ?
C21 P1 C15 C20 -158.0(3) . . . . ?
N1 P1 C15 C16 -109.0(4) . . . . ?
C13 P1 C15 C16 131.6(4) . . . . ?
C21 P1 C15 C16 20.7(4) . . . . ?
C20 C15 C16 C17 0.1(7) . . . . ?
P1 C15 C16 C17 -178.5(4) . . . . ?
C15 C16 C17 C18 0.2(7) . . . . ?
C16 C17 C18 C19 -0.9(8) . . . . ?
C17 C18 C19 C20 1.3(7) . . . . ?
C18 C19 C20 C15 -1.0(6) . . . . ?
C16 C15 C20 C19 0.3(6) . . . . ?
P1 C15 C20 C19 179.0(3) . . . . ?
N1 P1 C21 C22 -5.4(4) . . . . ?
C15 P1 C21 C22 -130.1(3) . . . . ?
C13 P1 C21 C22 115.7(3) . . . . ?
N1 P1 C21 C26 177.2(3) . . . . ?
C15 P1 C21 C26 52.6(4) . . . . ?
C13 P1 C21 C26 -61.7(3) . . . . ?
C26 C21 C22 C23 -1.6(6) . . . . ?
P1 C21 C22 C23 -179.0(4) . . . . ?
C21 C22 C23 C24 0.4(8) . . . . ?
C22 C23 C24 C25 1.2(8) . . . . ?
C23 C24 C25 C26 -1.5(8) . . . . ?
C24 C25 C26 C21 0.3(7) . . . . ?
C22 C21 C26 C25 1.3(6) . . . . ?
P1 C21 C26 C25 178.8(3) . . . . ?
C14 P2 C27 C32 81.3(3) . . . . ?
C33 P2 C27 C32 -28.4(4) . . . . ?
Pd1 P2 C27 C32 -158.7(3) . . . . ?
C14 P2 C27 C28 -95.4(3) . . . . ?
C33 P2 C27 C28 154.9(3) . . . . ?
Pd1 P2 C27 C28 24.5(3) . . . . ?
C32 C27 C28 C29 -1.0(6) . . . . ?
P2 C27 C28 C29 175.8(3) . . . . ?
C27 C28 C29 C30 1.2(7) . . . . ?
C28 C29 C30 C31 -0.3(7) . . . . ?
C29 C30 C31 C32 -0.7(7) . . . . ?
C30 C31 C32 C27 0.8(6) . . . . ?
C28 C27 C32 C31 0.0(6) . . . . ?
P2 C27 C32 C31 -176.7(3) . . . . ?
C14 P2 C33 C38 170.6(3) . . . . ?
C27 P2 C33 C38 -79.8(3) . . . . ?
Pd1 P2 C33 C38 45.7(3) . . . . ?
C14 P2 C33 C34 -8.3(3) . . . . ?
C27 P2 C33 C34 101.3(3) . . . . ?
Pd1 P2 C33 C34 -133.2(3) . . . . ?
C38 C33 C34 C35 0.5(5) . . . . ?
P2 C33 C34 C35 179.4(3) . . . . ?
C33 C34 C35 C36 0.0(6) . . . . ?
C34 C35 C36 C37 -0.6(6) . . . . ?
C35 C36 C37 C38 0.6(6) . . . . ?
C36 C37 C38 C33 -0.1(6) . . . . ?
C34 C33 C38 C37 -0.4(6) . . . . ?
P2 C33 C38 C37 -179.3(3) . . . . ?
C113 P3 N2 C101 -159.7(2) . . . . ?
C115 P3 N2 C101 -39.1(3) . . . . ?
C121 P3 N2 C101 83.3(3) . . . . ?
C113 P3 N2 Pd2 40.3(2) . . . . ?
C115 P3 N2 Pd2 160.86(18) . . . . ?
C121 P3 N2 Pd2 -76.7(2) . . . . ?
P3 N2 C101 C106 -76.3(4) . . . . ?
Pd2 N2 C101 C106 84.9(4) . . . . ?
P3 N2 C101 C102 101.2(3) . . . . ?
Pd2 N2 C101 C102 -97.6(3) . . . . ?
C106 C101 C102 C103 -1.0(5) . . . . ?
N2 C101 C102 C103 -178.5(3) . . . . ?
C106 C101 C102 C107 174.4(3) . . . . ?
N2 C101 C102 C107 -3.1(5) . . . . ?
C101 C102 C103 C104 0.6(5) . . . . ?
C107 C102 C103 C104 -175.0(3) . . . . ?
C102 C103 C104 C105 -0.1(6) . . . . ?
C103 C104 C105 C106 -0.1(6) . . . . ?
C104 C105 C106 C101 -0.2(6) . . . . ?
C102 C101 C106 C105 0.8(5) . . . . ?
N2 C101 C106 C105 178.3(3) . . . . ?
C101 C102 C107 C108 -111.3(4) . . . . ?
C103 C102 C107 C108 64.1(5) . . . . ?
C101 C102 C107 C112 71.2(5) . . . . ?
C103 C102 C107 C112 -113.3(4) . . . . ?
C112 C107 C108 C109 0.4(6) . . . . ?
C102 C107 C108 C109 -177.2(4) . . . . ?
C107 C108 C109 C110 0.5(7) . . . . ?
C108 C109 C110 C111 -0.7(7) . . . . ?
C109 C110 C111 C112 -0.2(7) . . . . ?
C108 C107 C112 C111 -1.2(6) . . . . ?
C102 C107 C112 C111 176.3(4) . . . . ?
C110 C111 C112 C107 1.1(6) . . . . ?
N2 P3 C113 C114 35.5(3) . . . . ?
C115 P3 C113 C114 -87.2(3) . . . . ?
C121 P3 C113 C114 159.8(3) . . . . ?
P3 C113 C114 P4 -80.4(3) . . . . ?
C133 P4 C114 C113 177.0(2) . . . . ?
C127 P4 C114 C113 -70.6(3) . . . . ?
Pd2 P4 C114 C113 47.9(3) . . . . ?
N2 P3 C115 C116 71.9(3) . . . . ?
C113 P3 C115 C116 -167.8(3) . . . . ?
C121 P3 C115 C116 -56.0(3) . . . . ?
N2 P3 C115 C120 -108.4(3) . . . . ?
C113 P3 C115 C120 11.9(3) . . . . ?
C121 P3 C115 C120 123.7(3) . . . . ?
C120 C115 C116 C117 0.1(6) . . . . ?
P3 C115 C116 C117 179.8(3) . . . . ?
C115 C116 C117 C118 -0.2(6) . . . . ?
C116 C117 C118 C119 0.5(6) . . . . ?
C117 C118 C119 C120 -0.7(6) . . . . ?
C118 C119 C120 C115 0.7(6) . . . . ?
C116 C115 C120 C119 -0.4(5) . . . . ?
P3 C115 C120 C119 180.0(3) . . . . ?
N2 P3 C121 C126 33.9(4) . . . . ?
C113 P3 C121 C126 -85.4(4) . . . . ?
C115 P3 C121 C126 159.7(4) . . . . ?
N2 P3 C121 C122 -153.6(3) . . . . ?
C113 P3 C121 C122 87.1(3) . . . . ?
C115 P3 C121 C122 -27.9(4) . . . . ?
C126 C121 C122 C123 0.4(6) . . . . ?
P3 C121 C122 C123 -172.1(3) . . . . ?
C121 C122 C123 C124 -0.1(6) . . . . ?
C122 C123 C124 C125 0.5(7) . . . . ?
C123 C124 C125 C126 -1.2(9) . . . . ?
C122 C121 C126 C125 -1.1(7) . . . . ?
P3 C121 C126 C125 171.5(4) . . . . ?
C124 C125 C126 C121 1.5(9) . . . . ?
C133 P4 C127 C128 -149.3(3) . . . . ?
C114 P4 C127 C128 100.9(3) . . . . ?
Pd2 P4 C127 C128 -18.9(3) . . . . ?
C133 P4 C127 C132 33.2(4) . . . . ?
C114 P4 C127 C132 -76.6(4) . . . . ?
Pd2 P4 C127 C132 163.6(3) . . . . ?
C132 C127 C128 C129 0.0(6) . . . . ?
P4 C127 C128 C129 -177.5(3) . . . . ?
C127 C128 C129 C130 -0.5(6) . . . . ?
C128 C129 C130 C131 0.8(7) . . . . ?
C129 C130 C131 C132 -0.6(7) . . . . ?
C130 C131 C132 C127 0.1(7) . . . . ?
C128 C127 C132 C131 0.2(6) . . . . ?
P4 C127 C132 C131 177.6(4) . . . . ?
C114 P4 C133 C134 -150.1(3) . . . . ?
C127 P4 C133 C134 101.2(4) . . . . ?
Pd2 P4 C133 C134 -24.7(4) . . . . ?
C114 P4 C133 C138 27.4(4) . . . . ?
C127 P4 C133 C138 -81.2(3) . . . . ?
Pd2 P4 C133 C138 152.8(3) . . . . ?
C138 C133 C134 C135 0.3(6) . . . . ?
P4 C133 C134 C135 177.8(4) . . . . ?
C133 C134 C135 C136 0.3(7) . . . . ?
C134 C135 C136 C137 -0.4(7) . . . . ?
C135 C136 C137 C138 -0.2(7) . . . . ?
C136 C137 C138 C133 0.7(7) . . . . ?
C134 C133 C138 C137 -0.8(6) . . . . ?
P4 C133 C138 C137 -178.4(3) . . . . ?

loop_
_platon_squeeze_void_nr
_platon_squeeze_void_average_x
_platon_squeeze_void_average_y
_platon_squeeze_void_average_z
_platon_squeeze_void_volume
_platon_squeeze_void_count_electrons
_platon_squeeze_void_content
1 -0.500 0.500 0.500 394 135 ' '
2 0.250 0.042 0.921 8 0 ' '
3 0.473 0.485 0.874 18 1 ' '
4 0.430 0.653 0.046 7 1 ' '
5 0.527 0.515 0.126 18 1 ' '
6 0.569 0.347 0.954 7 1 ' '
7 0.750 0.958 0.079 8 0 ' '
